data_1564930
loop_
_publ_author_name
'Albalad, jorge'
'Peralta, Ricardo'
'Huxley, Michael'
'Tsoukatos, Steven'
'Shi, Zhaolin'
'Zhang, Yue-Biao'
'Evans, Jack D.'
'Sumby, Christopher J.'
'Doonan, Christian J.'

_publ_section_title
;
 Coordination Modulated On-Off Switching of Flexibility in a Metal-organic
 Framework
;
_journal_name_full 'Chemical Science'
_journal_paper_doi 10.1039/D1SC04712D
_journal_year 2021
_chemical_formula_sum 'C20 H10 N4 O2'
_chemical_formula_weight 338.32
_space_group_crystal_system monoclinic
_space_group_IT_number 4
_space_group_name_Hall 'P 2yb'
_space_group_name_H-M_alt 'P 1 21 1'
_atom_sites_solution_hydrogens geom
_audit_update_record
;
2021-07-31 deposited with the CCDC.	2021-10-11 downloaded from the CCDC.
;
_cell_angle_alpha 90
_cell_angle_beta 109.7650(10)
_cell_angle_gamma 90
_cell_formula_units_Z 2
_cell_length_a 6.9147(2)
_cell_length_b 12.4146(3)
_cell_length_c 9.8883(2)
_cell_measurement_reflns_used 5123
_cell_measurement_temperature 302.(2)
_cell_measurement_theta_max 68.14
_cell_measurement_theta_min 5.94
_cell_volume 798.84(3)
_computing_cell_refinement 'Bruker SAINT'
_computing_data_collection 'Bruker APEX2'
_computing_data_reduction 'Bruker SAINT'
_computing_molecular_graphics 'Bruker SHELXTL'
_computing_publication_material 'Bruker SHELXTL'
_computing_structure_refinement 'SHELXL-2014 (Sheldrick 2014)'
_computing_structure_solution 'SHELXS-97 (Sheldrick 2008)'
_diffrn_ambient_temperature 302.(2)
_diffrn_measured_fraction_theta_full 0.997
_diffrn_measured_fraction_theta_max 0.997
_diffrn_measurement_device 'Bruker APEX-II CCD'
_diffrn_measurement_method '\f and \w scans'
_diffrn_radiation_type 'Cu K\a'
_diffrn_radiation_wavelength 1.54178
_diffrn_reflns_av_R_equivalents 0.0304
_diffrn_reflns_av_unetI/netI 0.0234
_diffrn_reflns_limit_h_max 8
_diffrn_reflns_limit_h_min -7
_diffrn_reflns_limit_k_max 14
_diffrn_reflns_limit_k_min -14
_diffrn_reflns_limit_l_max 11
_diffrn_reflns_limit_l_min -11
_diffrn_reflns_number 12287
_diffrn_reflns_theta_full 67.68
_diffrn_reflns_theta_max 68.36
_diffrn_reflns_theta_min 4.75
_exptl_absorpt_coefficient_mu 0.777
_exptl_absorpt_correction_T_max 0.7531
_exptl_absorpt_correction_T_min 0.7000
_exptl_absorpt_correction_type none
_exptl_absorpt_process_details
;
;
_exptl_crystal_colour yellow
_exptl_crystal_density_diffrn 1.407
_exptl_crystal_density_method 'not measured'
_exptl_crystal_description needle-like
_exptl_crystal_F_000 348
_exptl_crystal_size_max 0.060
_exptl_crystal_size_mid 0.020
_exptl_crystal_size_min 0.020
_refine_diff_density_max 0.783
_refine_diff_density_min -0.276
_refine_ls_abs_structure_details
;

Refined as a perfect inversion twin.
;
_refine_ls_abs_structure_Flack 0.500000
_refine_ls_extinction_method none
_refine_ls_goodness_of_fit_ref 1.055
_refine_ls_hydrogen_treatment constr
_refine_ls_matrix_type full
_refine_ls_number_parameters 235
_refine_ls_number_reflns 2904
_refine_ls_number_restraints 1
_refine_ls_restrained_S_all 1.055
_refine_ls_R_factor_all 0.0650
_refine_ls_R_factor_gt 0.0617
_refine_ls_shift/su_max 0.000
_refine_ls_shift/su_mean 0.000
_refine_ls_structure_factor_coef Fsqd
_refine_ls_weighting_details 'w=1/[\s^2^(Fo^2^)+(0.1387P)^2^+0.1303P] where P=(Fo^2^+2Fc^2^)/3'
_refine_ls_weighting_scheme calc
_refine_ls_wR_factor_gt 0.1722
_refine_ls_wR_factor_ref 0.1798
_reflns_Friedel_coverage 0.906
_reflns_Friedel_fraction_full 0.999
_reflns_Friedel_fraction_max 0.999
_reflns_number_gt 2663
_reflns_number_total 2904
_reflns_threshold_expression 'I > 2\s(I)'
_cod_data_source_file d1sc04712d2.cif
_cod_data_source_block 20210728a
_cod_database_code 1564930

loop_
_space_group_symop_operation_xyz
'x, y, z'
'-x, y+1/2, -z'

loop_
_atom_site_type_symbol
_atom_site_label
_atom_site_fract_x
_atom_site_fract_y
_atom_site_fract_z
_atom_site_U_iso_or_equiv
_atom_site_adp_type
_atom_site_calc_flag
_atom_site_refinement_flags_adp
_atom_site_refinement_flags_occupancy
_atom_site_refinement_flags_posn
_atom_site_occupancy
_atom_site_disorder_assembly
_atom_site_disorder_group
O O1 0.8039(6) 0.0364(3) 0.3993(4) 0.0633(10) Uani d . . . 1 . .
H H1 0.753270 0.083785 0.340190 0.095000 Uiso calc U . R 1 . .
O O2 1.0300(5) 0.4896(2) 0.8956(3) 0.0510(8) Uani d . . . 1 . .
H H2 0.974730 0.525257 0.822918 0.077000 Uiso calc U . R 1 . .
N N1 0.5100(7) 0.3928(4) 0.3892(5) 0.0612(11) Uani d . . . 1 . .
N N2 0.7570(7) 0.6237(4) 0.6595(4) 0.0630(11) Uani d . . . 1 . .
N N3 0.4764(6) 0.9910(3) 0.1016(4) 0.0532(10) Uani d . . . 1 . .
N N4 0.2442(7) 0.7464(5) -0.1737(4) 0.0729(14) Uani d . . . 1 . .
C C1 0.4981(5) 0.5874(3) 0.2958(4) 0.0313(8) Uani d . . . 1 . .
C C2 0.5876(5) 0.6710(3) 0.3917(4) 0.0323(8) Uani d . . . 1 . .
C C3 0.5823(5) 0.7754(3) 0.3407(4) 0.0320(8) Uani d . . . 1 . .
H H3 0.640555 0.831232 0.404075 0.038000 Uiso calc U . R 1 . .
C C4 0.4900(5) 0.7965(3) 0.1949(4) 0.0311(8) Uani d . . . 1 . .
C C5 0.4041(5) 0.7112(3) 0.0997(4) 0.0311(8) Uani d . . . 1 . .
C C6 0.4049(5) 0.6067(3) 0.1501(4) 0.0348(8) Uani d . . . 1 . .
H H6 0.344210 0.550904 0.087377 0.042000 Uiso calc U . R 1 . .
C C7 0.5030(6) 0.4787(3) 0.3489(5) 0.0409(9) Uani d . . . 1 . .
C C8 0.6830(6) 0.6478(3) 0.5426(4) 0.0412(9) Uani d . . . 1 . .
C C9 0.4830(5) 0.9043(3) 0.1429(4) 0.0356(9) Uani d . . . 1 . .
C C10 0.3143(6) 0.7317(4) -0.0517(4) 0.0446(10) Uani d . . . 1 . .
C C11 0.8833(6) 0.0805(4) 0.5307(4) 0.0401(10) Uani d . . . 1 . .
C C12 0.8744(6) 0.1902(3) 0.5532(4) 0.0347(9) Uani d . . . 1 . .
H H12 0.814818 0.236022 0.475833 0.042000 Uiso calc U . R 1 . .
C C13 0.9562(5) 0.2325(3) 0.6943(4) 0.0301(8) Uani d . . . 1 . .
C C14 0.9506(5) 0.3436(3) 0.7224(4) 0.0325(8) Uani d . . . 1 . .
H H14 0.891580 0.391229 0.647097 0.039000 Uiso calc U . R 1 . .
C C15 1.0308(5) 0.3815(3) 0.8589(4) 0.0348(9) Uani d . . . 1 . .
C C16 1.1220(6) 0.3108(3) 0.9759(4) 0.0376(9) Uani d . . . 1 . .
H H16 1.174801 0.337619 1.068988 0.045000 Uiso calc U . R 1 . .
C C17 1.1316(6) 0.2037(4) 0.9511(4) 0.0371(9) Uani d . . . 1 . .
H H17 1.193911 0.157767 1.027780 0.045000 Uiso calc U . R 1 . .
C C18 1.0489(5) 0.1607(3) 0.8110(4) 0.0303(8) Uani d . . . 1 . .
C C19 1.0561(6) 0.0493(3) 0.7814(4) 0.0392(9) Uani d . . . 1 . .
H H19 1.116805 0.002041 0.856846 0.047000 Uiso calc U . R 1 . .
C C20 0.9752(6) 0.0094(4) 0.6434(5) 0.0405(9) Uani d . . . 1 . .
H H20 0.981904 -0.063898 0.625852 0.049000 Uiso calc U . R 1 . .

loop_
_atom_site_aniso_label
_atom_site_aniso_U_11
_atom_site_aniso_U_22
_atom_site_aniso_U_33
_atom_site_aniso_U_12
_atom_site_aniso_U_13
_atom_site_aniso_U_23
O1 0.072(2) 0.059(2) 0.0489(18) 0.0001(16) 0.0070(15) -0.0211(15)
O2 0.0581(17) 0.0430(17) 0.0443(16) 0.0018(13) 0.0071(13) -0.0088(12)
N1 0.069(3) 0.040(2) 0.075(3) 0.0046(19) 0.023(2) 0.0151(19)
N2 0.074(3) 0.068(3) 0.038(2) 0.005(2) 0.0068(18) 0.0122(18)
N3 0.061(2) 0.043(2) 0.055(2) 0.0044(18) 0.0180(18) 0.0145(17)
N4 0.081(3) 0.098(4) 0.0276(19) -0.013(3) 0.0027(18) 0.013(2)
C1 0.0298(16) 0.0329(19) 0.0327(18) 0.0034(15) 0.0127(14) 0.0008(15)
C2 0.0320(18) 0.039(2) 0.0277(18) 0.0036(16) 0.0117(14) 0.0032(15)
C3 0.0315(17) 0.0366(19) 0.0257(16) 0.0009(15) 0.0069(13) -0.0037(15)
C4 0.0287(17) 0.0332(19) 0.0330(19) 0.0031(14) 0.0125(14) 0.0040(14)
C5 0.0277(17) 0.0369(19) 0.0280(17) 0.0011(14) 0.0086(14) 0.0010(15)
C6 0.0336(19) 0.038(2) 0.0341(18) -0.0019(16) 0.0128(15) -0.0028(16)
C7 0.041(2) 0.041(2) 0.041(2) 0.0016(16) 0.0143(16) 0.0079(17)
C8 0.048(2) 0.043(2) 0.0313(19) 0.0036(18) 0.0112(17) 0.0035(17)
C9 0.0331(19) 0.039(2) 0.0328(19) 0.0066(15) 0.0085(15) 0.0031(15)
C10 0.044(2) 0.053(3) 0.033(2) -0.0031(18) 0.0070(17) 0.0020(17)
C11 0.036(2) 0.045(2) 0.039(2) -0.0022(16) 0.0125(17) -0.0064(16)
C12 0.036(2) 0.038(2) 0.0297(17) 0.0010(14) 0.0099(14) 0.0017(15)
C13 0.0283(17) 0.0329(19) 0.0309(18) -0.0016(14) 0.0122(15) 0.0016(14)
C14 0.0304(17) 0.0300(17) 0.0349(18) 0.0034(14) 0.0083(14) 0.0076(15)
C15 0.0328(19) 0.0329(19) 0.039(2) 0.0009(15) 0.0125(16) -0.0019(15)
C16 0.036(2) 0.046(2) 0.0282(17) -0.0035(16) 0.0081(15) -0.0009(15)
C17 0.0334(19) 0.045(2) 0.0319(18) 0.0012(15) 0.0092(15) 0.0083(16)
C18 0.0248(17) 0.0358(19) 0.0310(18) 0.0012(14) 0.0102(13) 0.0077(15)
C19 0.037(2) 0.042(2) 0.039(2) 0.0003(15) 0.0131(17) 0.0066(16)
C20 0.0362(19) 0.038(2) 0.048(2) -0.0027(17) 0.0149(16) -0.0018(17)

loop_
_atom_type_symbol
_atom_type_description
_atom_type_scat_dispersion_real
_atom_type_scat_dispersion_imag
_atom_type_scat_source
C C 0.0181 0.0091 'International Tables Vol C Tables 4.2.6.8 and 6.1.1.4'
H H 0.0000 0.0000 'International Tables Vol C Tables 4.2.6.8 and 6.1.1.4'
N N 0.0311 0.0180 'International Tables Vol C Tables 4.2.6.8 and 6.1.1.4'
O O 0.0492 0.0322 'International Tables Vol C Tables 4.2.6.8 and 6.1.1.4'

loop_
_geom_angle_atom_site_label_1
_geom_angle_atom_site_label_2
_geom_angle_atom_site_label_3
_geom_angle_site_symmetry_1
_geom_angle_site_symmetry_3
_geom_angle
_geom_angle_publ_flag
C11 O1 H1 . . 109.500000 ?
C15 O2 H2 . . 109.500000 ?
C6 C1 C2 . . 121.3(4) ?
C6 C1 C7 . . 119.0(3) ?
C2 C1 C7 . . 119.7(3) ?
C3 C2 C1 . . 119.7(3) ?
C3 C2 C8 . . 120.6(3) ?
C1 C2 C8 . . 119.7(4) ?
C2 C3 C4 . . 120.0(3) ?
C2 C3 H3 . . 120.000000 ?
C4 C3 H3 . . 120.000000 ?
C3 C4 C5 . . 119.6(4) ?
C3 C4 C9 . . 119.8(3) ?
C5 C4 C9 . . 120.6(3) ?
C6 C5 C4 . . 120.9(3) ?
C6 C5 C10 . . 119.2(3) ?
C4 C5 C10 . . 120.0(4) ?
C1 C6 C5 . . 118.6(3) ?
C1 C6 H6 . . 120.700000 ?
C5 C6 H6 . . 120.700000 ?
N1 C7 C1 . . 178.5(5) ?
N2 C8 C2 . . 176.3(5) ?
N3 C9 C4 . . 179.6(4) ?
N4 C10 C5 . . 178.6(5) ?
O1 C11 C12 . . 122.0(4) ?
O1 C11 C20 . . 116.2(4) ?
C12 C11 C20 . . 121.8(4) ?
C11 C12 C13 . . 119.8(3) ?
C11 C12 H12 . . 120.100000 ?
C13 C12 H12 . . 120.100000 ?
C14 C13 C12 . . 121.9(3) ?
C14 C13 C18 . . 119.1(3) ?
C12 C13 C18 . . 119.0(3) ?
C15 C14 C13 . . 120.4(3) ?
C15 C14 H14 . . 119.800000 ?
C13 C14 H14 . . 119.800000 ?
C14 C15 O2 . . 123.9(3) ?
C14 C15 C16 . . 121.0(4) ?
O2 C15 C16 . . 115.1(4) ?
C17 C16 C15 . . 119.6(4) ?
C17 C16 H16 . . 120.200000 ?
C15 C16 H16 . . 120.200000 ?
C16 C17 C18 . . 121.2(4) ?
C16 C17 H17 . . 119.400000 ?
C18 C17 H17 . . 119.400000 ?
C17 C18 C19 . . 122.7(3) ?
C17 C18 C13 . . 118.6(4) ?
C19 C18 C13 . . 118.7(3) ?
C20 C19 C18 . . 121.6(4) ?
C20 C19 H19 . . 119.200000 ?
C18 C19 H19 . . 119.200000 ?
C19 C20 C11 . . 119.0(4) ?
C19 C20 H20 . . 120.500000 ?
C11 C20 H20 . . 120.500000 ?

loop_
_geom_bond_atom_site_label_1
_geom_bond_atom_site_label_2
_geom_bond_site_symmetry_2
_geom_bond_distance
_geom_bond_publ_flag
O1 C11 . 1.344(5) ?
O1 H1 . 0.820000 ?
O2 C15 . 1.391(5) ?
O2 H2 . 0.820000 ?
N1 C7 . 1.133(6) ?
N2 C8 . 1.134(6) ?
N3 C9 . 1.146(6) ?
N4 C10 . 1.152(6) ?
C1 C6 . 1.386(5) ?
C1 C2 . 1.401(5) ?
C1 C7 . 1.444(6) ?
C2 C3 . 1.387(5) ?
C2 C8 . 1.442(5) ?
C3 C4 . 1.391(5) ?
C3 H3 . 0.930000 ?
C4 C5 . 1.408(6) ?
C4 C9 . 1.428(5) ?
C5 C6 . 1.389(5) ?
C5 C10 . 1.436(5) ?
C6 H6 . 0.930000 ?
C11 C12 . 1.385(6) ?
C11 C20 . 1.395(6) ?
C12 C13 . 1.417(5) ?
C12 H12 . 0.930000 ?
C13 C14 . 1.411(5) ?
C13 C18 . 1.427(4) ?
C14 C15 . 1.357(5) ?
C14 H14 . 0.930000 ?
C15 C16 . 1.419(5) ?
C16 C17 . 1.358(6) ?
C16 H16 . 0.930000 ?
C17 C18 . 1.413(5) ?
C17 H17 . 0.930000 ?
C18 C19 . 1.418(5) ?
C19 C20 . 1.380(6) ?
C19 H19 . 0.930000 ?
C20 H20 . 0.930000 ?

loop_
_geom_hbond_atom_site_label_D
_geom_hbond_atom_site_label_H
_geom_hbond_atom_site_label_A
_geom_hbond_site_symmetry_A
_geom_hbond_distance_DH
_geom_hbond_distance_HA
_geom_hbond_distance_DA
_geom_hbond_angle_DHA
_geom_hbond_publ_flag
O1 H1 N4 2_645 0.82 2.61 3.375(7) 155.9 ?
O2 H2 N2 . 0.82 2.17 2.967(5) 162.8 ?

loop_
_geom_torsion_atom_site_label_1
_geom_torsion_atom_site_label_2
_geom_torsion_atom_site_label_3
_geom_torsion_atom_site_label_4
_geom_torsion_site_symmetry_1
_geom_torsion_site_symmetry_2
_geom_torsion_site_symmetry_3
_geom_torsion_site_symmetry_4
_geom_torsion
_geom_torsion_publ_flag
C6 C1 C2 C3 . . . . 0.4(5) ?
C7 C1 C2 C3 . . . . -179.8(3) ?
C6 C1 C2 C8 . . . . 180.0(3) ?
C7 C1 C2 C8 . . . . -0.3(5) ?
C1 C2 C3 C4 . . . . -0.5(5) ?
C8 C2 C3 C4 . . . . 179.9(3) ?
C2 C3 C4 C5 . . . . -0.6(5) ?
C2 C3 C4 C9 . . . . 179.4(3) ?
C3 C4 C5 C6 . . . . 1.9(5) ?
C9 C4 C5 C6 . . . . -178.0(3) ?
C3 C4 C5 C10 . . . . -178.0(3) ?
C9 C4 C5 C10 . . . . 2.1(6) ?
C2 C1 C6 C5 . . . . 0.9(5) ?
C7 C1 C6 C5 . . . . -178.9(3) ?
C4 C5 C6 C1 . . . . -2.0(5) ?
C10 C5 C6 C1 . . . . 177.9(3) ?
O1 C11 C12 C13 . . . . 178.5(3) ?
C20 C11 C12 C13 . . . . -1.4(6) ?
C11 C12 C13 C14 . . . . -180.0(3) ?
C11 C12 C13 C18 . . . . 0.7(5) ?
C12 C13 C14 C15 . . . . -179.8(3) ?
C18 C13 C14 C15 . . . . -0.5(5) ?
C13 C14 C15 O2 . . . . -179.5(3) ?
C13 C14 C15 C16 . . . . 0.1(5) ?
C14 C15 C16 C17 . . . . 0.8(6) ?
O2 C15 C16 C17 . . . . -179.5(3) ?
C15 C16 C17 C18 . . . . -1.3(6) ?
C16 C17 C18 C19 . . . . -179.9(4) ?
C16 C17 C18 C13 . . . . 0.8(5) ?
C14 C13 C18 C17 . . . . 0.1(4) ?
C12 C13 C18 C17 . . . . 179.4(4) ?
C14 C13 C18 C19 . . . . -179.2(4) ?
C12 C13 C18 C19 . . . . 0.1(4) ?
C17 C18 C19 C20 . . . . -179.6(3) ?
C13 C18 C19 C20 . . . . -0.3(5) ?
C18 C19 C20 C11 . . . . -0.4(6) ?
O1 C11 C20 C19 . . . . -178.7(3) ?
C12 C11 C20 C19 . . . . 1.2(6) ?
